data_7011715
loop_
_publ_author_name
'Uehara, Kazuhiro'
'Hikichi, Shiro'
'Akita, Munetaka'

_publ_section_title
;
 Highly labile cationic tris-acetonitrile complexes, [TpRM(NCMe)3]OTf
 (M = Ni, Co; TpR: hydrotrispyrazolylborato, R = Ph, Me and iPr2):
 versatile precursors for TpR-containing nickel and cobalt complexes
;
_journal_issue 18
_journal_name_full 'Journal of the Chemical Society, Dalton Transactions'
_journal_page_first 3529
_journal_paper_doi 10.1039/b203377c
_journal_year 2002
_chemical_formula_moiety 'C38 H38.50 B F3 N9.50 O3 Ni S '
_chemical_formula_sum 'C38 H38.5 B F3 N9.5 Ni O3 S'
_chemical_formula_weight 834.85
_space_group_IT_number 2
_symmetry_cell_setting triclinic
_symmetry_Int_Tables_number 2
_symmetry_space_group_name_Hall '-P 1'
_symmetry_space_group_name_H-M 'P -1'
_audit_creation_date 'Wed Jun 26 23:48:20 2002'
_audit_creation_method 'by teXsan'
_cell_angle_alpha 95.549(1)
_cell_angle_beta 103.068(1)
_cell_angle_gamma 86.7415(6)
_cell_formula_units_Z 4
_cell_length_a 12.2099(2)
_cell_length_b 30.7377(6)
_cell_length_c 11.3322(2)
_cell_measurement_reflns_used 16780
_cell_measurement_temperature 213.2
_cell_measurement_theta_max 27.5
_cell_measurement_theta_min 1.7
_cell_volume 4120.78(13)
_computing_cell_refinement PROCESS-AUTO
_computing_data_collection PROCESS-AUTO
_computing_data_reduction 'teXsan Ver. 1.11'
_computing_publication_material 'teXsan Ver. 1.11'
_computing_structure_refinement SHELXL97
_computing_structure_solution SIR92
_diffrn_detector_area_resol_mean 10.00
_diffrn_measurement_device_type 'Rigaku RAXIS-IV Imaging Plate'
_diffrn_measurement_method \w
_diffrn_radiation_type 'Mo K\a'
_diffrn_radiation_wavelength 0.7107
_diffrn_reflns_av_R_equivalents 0.000
_diffrn_reflns_limit_h_max 15
_diffrn_reflns_limit_h_min 0
_diffrn_reflns_limit_k_max 38
_diffrn_reflns_limit_k_min -38
_diffrn_reflns_limit_l_max 13
_diffrn_reflns_limit_l_min -13
_diffrn_reflns_number 30151
_diffrn_reflns_theta_max 27.48
_exptl_absorpt_coefficient_mu 0.583
_exptl_absorpt_correction_T_max 0.999
_exptl_absorpt_correction_T_min 0.996
_exptl_absorpt_correction_type integration
_exptl_absorpt_process_details '(Higashi, 1999)'
_exptl_crystal_colour blue
_exptl_crystal_density_diffrn 1.346
_exptl_crystal_density_method 'not measured'
_exptl_crystal_description block
_exptl_crystal_size_max 0.20
_exptl_crystal_size_mid 0.15
_exptl_crystal_size_min 0.15
_refine_diff_density_max 1.09
_refine_diff_density_min -1.42
_refine_ls_extinction_coef 0.0000
_refine_ls_extinction_expression Fc^*^=kFc[1+0.001xFc^2^\l^3^/sin(2\q)]^-1/4^
_refine_ls_extinction_method SHELXL
_refine_ls_goodness_of_fit_ref 1.988
_refine_ls_hydrogen_treatment noref
_refine_ls_number_parameters 936
_refine_ls_number_reflns 14608
_refine_ls_R_factor_gt 0.0767
_refine_ls_shift/su_max 0.0020
_refine_ls_structure_factor_coef Fsqd
_refine_ls_weighting_details 'w = 1/[\s^2^(Fo^2^) + (0.1000P)^2^+0.0000P] where P=(Fo^2^+2Fc^2^)/3'
_refine_ls_weighting_scheme calc
_refine_ls_wR_factor_ref 0.2425
_reflns_number_gt 14608
_reflns_number_total 16357
_reflns_threshold_expression >2.0sigma(I)
_cod_data_source_file b203377c.txt
_cod_data_source_block compound_01Ni
_cod_original_cell_volume 4120.8(1)
_cod_original_formula_sum 'C38 H38.50 B F3 N9.50 O3 Ni S '
_cod_database_code 7011715

loop_
_symmetry_equiv_pos_as_xyz
x,y,z
-x,-y,-z

loop_
_atom_site_label
_atom_site_type_symbol
_atom_site_fract_x
_atom_site_fract_y
_atom_site_fract_z
_atom_site_U_iso_or_equiv
_atom_site_adp_type
_atom_site_occupancy
_atom_site_calc_flag
_atom_site_refinement_flags
_atom_site_disorder_assembly
_atom_site_disorder_group
Ni(1A) Ni 0.22424(3) 0.40896(1) 1.74993(3) 0.0286(1) Uani 1.00 d . . .
Ni(1B) Ni 0.70374(3) 0.09417(1) 1.28598(3) 0.0295(1) Uani 1.00 d . . .
S(1) S -0.0845(1) 0.26936(4) 2.0947(1) 0.0657(3) Uani 1.00 d . . .
S(2) S 0.3924(3) 0.22550(9) 0.6997(3) 0.071969(8) Uiso 0.53 d P . .
S(2A) S 0.3305(3) 0.2271(1) 0.6703(3) 0.08151(1) Uiso 0.47 d P . .
F(1) F -0.2183(4) 0.3383(2) 2.0653(5) 0.178(3) Uani 1.00 d . . .
F(2) F -0.0610(5) 0.3429(1) 2.0099(4) 0.125(2) Uani 1.00 d . . .
F(3) F -0.0674(4) 0.3492(1) 2.1973(3) 0.097(1) Uani 1.00 d . . .
F(4) F 0.3974 0.1524 0.5697 0.1469 Uiso 0.53 d P . .
F(4A) F 0.3060 0.1515 0.5644 0.1070 Uiso 0.47 d P . .
F(5) F 0.2497 0.1641 0.6733 0.2283 Uiso 0.53 d P . .
F(5A) F 0.3191 0.1541 0.7509 0.2010 Uiso 0.47 d P . .
F(6) F 0.4115 0.1449 0.7531 0.0968 Uiso 0.53 d P . .
F(6A) F 0.4695 0.1598 0.6899 0.2808 Uiso 0.47 d P . .
O(1) O 0.0358(4) 0.2646(2) 2.1319(5) 0.103(1) Uani 1.00 d . . .
O(2) O -0.1315(5) 0.2528(2) 1.9749(4) 0.120(2) Uani 1.00 d . . .
O(3) O -0.1398(5) 0.2568(2) 2.1831(5) 0.130(2) Uani 1.00 d . . .
O(4) O 0.3612 0.2439 0.5864 0.2090 Uiso 1.00 d . . .
O(5) O 0.3791 0.2417 0.8082 0.1351 Uiso 1.00 d . . .
O(6) O 0.5077 0.2236 0.7042 0.1155 Uiso 0.53 d P . .
O(6A) O 0.2093 0.2321 0.6343 0.1351 Uiso 0.47 d P . .
N(11A) N 0.2901(2) 0.46311(8) 1.6885(2) 0.0302(5) Uani 1.00 d . . .
N(11B) N 0.7821(2) 0.03980(8) 1.2010(2) 0.0320(5) Uani 1.00 d . . .
N(12A) N 0.2531(2) 0.50329(8) 1.7301(2) 0.0315(5) Uani 1.00 d . . .
N(12B) N 0.7552(2) -0.00025(8) 1.2283(2) 0.0321(5) Uani 1.00 d . . .
N(21A) N 0.2381(2) 0.44484(8) 1.9192(2) 0.0328(5) Uani 1.00 d . . .
N(21B) N 0.7297(2) 0.06005(8) 1.4412(2) 0.0309(5) Uani 1.00 d . . .
N(22A) N 0.1876(2) 0.48604(8) 1.9155(2) 0.0330(5) Uani 1.00 d . . .
N(22B) N 0.6890(2) 0.01834(8) 1.4217(2) 0.0318(5) Uani 1.00 d . . .
N(31A) N 0.0599(2) 0.43652(7) 1.7035(2) 0.0294(5) Uani 1.00 d . . .
N(31B) N 0.5466(2) 0.06487(7) 1.2319(2) 0.0295(5) Uani 1.00 d . . .
N(32A) N 0.0540(2) 0.48133(7) 1.7110(2) 0.0304(5) Uani 1.00 d . . .
N(32B) N 0.5525(2) 0.02003(8) 1.2198(2) 0.0311(5) Uani 1.00 d . . .
N(41A) N 0.1760(2) 0.35332(8) 1.8152(3) 0.0366(6) Uani 1.00 d . . .
N(41B) N 0.6406(3) 0.15104(9) 1.3746(3) 0.0392(6) Uani 1.00 d . . .
N(51A) N 0.1955(2) 0.36996(9) 1.5817(3) 0.0390(6) Uani 1.00 d . . .
N(51B) N 0.6616(3) 0.1326(1) 1.1348(3) 0.0424(6) Uani 1.00 d . . .
N(61A) N 0.3854(2) 0.37843(9) 1.7827(3) 0.0398(6) Uani 1.00 d . . .
N(61B) N 0.8565(2) 0.12643(9) 1.3292(3) 0.0412(6) Uani 1.00 d . . .
N(81) N 0.6063(9) 0.4385(3) -0.0553(9) 0.08494(3) Uiso 0.50 d P . .
N(91) N 0.0942 0.0656 0.4603 0.0988 Uiso 0.50 d P . .
C(11A) C 0.3801(3) 0.4705(1) 1.6444(3) 0.0337(6) Uani 1.00 d . . .
C(11B) C 0.8725(3) 0.0325(1) 1.1521(3) 0.0374(6) Uani 1.00 d . . .
C(12A) C 0.4008(3) 0.5150(1) 1.6580(3) 0.0394(7) Uani 1.00 d . . .
C(12B) C 0.9037(3) -0.0115(1) 1.1479(3) 0.0429(7) Uani 1.00 d . . .
C(13A) C 0.3183(3) 0.5352(1) 1.7139(3) 0.0345(6) Uani 1.00 d . . .
C(13B) C 0.8288(3) -0.0318(1) 1.1981(3) 0.0379(7) Uani 1.00 d . . .
C(14A) C 0.2986(3) 0.5827(1) 1.7497(4) 0.0480(8) Uani 1.00 d . . .
C(14B) C 0.8209(4) -0.0791(1) 1.2157(4) 0.0514(9) Uani 1.00 d . . .
C(21A) C 0.2556(3) 0.4351(1) 2.0349(3) 0.0375(7) Uani 1.00 d . . .
C(21B) C 0.7465(3) 0.0715(1) 1.5604(3) 0.0367(6) Uani 1.00 d . . .
C(22A) C 0.2171(4) 0.4700(1) 2.1059(3) 0.0468(8) Uani 1.00 d . . .
C(22B) C 0.7169(4) 0.0377(1) 1.6189(3) 0.0479(8) Uani 1.00 d . . .
C(23A) C 0.1745(3) 0.5017(1) 2.0274(3) 0.0434(7) Uani 1.00 d . . .
C(23B) C 0.6809(3) 0.0046(1) 1.5288(3) 0.0412(7) Uani 1.00 d . . .
C(24A) C 0.1223(4) 0.5453(1) 2.0540(4) 0.058(1) Uani 1.00 d . . .
C(24B) C 0.6388(4) -0.0393(1) 1.5401(4) 0.059(1) Uani 1.00 d . . .
C(31A) C -0.0385(2) 0.42341(9) 1.6315(3) 0.0297(5) Uani 1.00 d . . .
C(31B) C 0.4451(3) 0.07659(9) 1.1680(3) 0.0316(6) Uani 1.00 d . . .
C(32A) C -0.1055(3) 0.4595(1) 1.5914(3) 0.0352(6) Uani 1.00 d . . .
C(32B) C 0.3862(3) 0.0393(1) 1.1117(3) 0.0373(6) Uani 1.00 d . . .
C(33A) C -0.0444(3) 0.4959(1) 1.6429(3) 0.0322(6) Uani 1.00 d . . .
C(33B) C 0.4579(3) 0.00387(9) 1.1474(3) 0.0317(6) Uani 1.00 d . . .
C(34A) C -0.0743(3) 0.5434(1) 1.6300(3) 0.0444(8) Uani 1.00 d . . .
C(34B) C 0.4405(3) -0.0436(1) 1.1148(3) 0.0444(8) Uani 1.00 d . . .
C(41A) C 0.1589(3) 0.3197(1) 1.8379(3) 0.0423(7) Uani 1.00 d . . .
C(41B) C 0.6140(3) 0.1856(1) 1.4049(4) 0.0455(8) Uani 1.00 d . . .
C(42A) C 0.1360(4) 0.2765(1) 1.8670(5) 0.063(1) Uani 1.00 d . . .
C(42B) C 0.5802(5) 0.2298(2) 1.4426(6) 0.077(1) Uani 1.00 d . . .
C(51A) C 0.1821(3) 0.3405(1) 1.5130(3) 0.0449(7) Uani 1.00 d . . .
C(51B) C 0.6435(3) 0.1612(1) 1.0773(3) 0.0508(9) Uani 1.00 d . . .
C(52A) C 0.1642(6) 0.3032(2) 1.4245(5) 0.080(2) Uani 1.00 d . . .
C(52B) C 0.6214(6) 0.1981(2) 1.0031(6) 0.099(2) Uani 1.00 d . . .
C(61A) C 0.4638(3) 0.3561(1) 1.7891(3) 0.0457(8) Uani 1.00 d . . .
C(61B) C 0.9302(3) 0.1486(1) 1.3425(4) 0.0476(8) Uani 1.00 d . . .
C(62A) C 0.5642(4) 0.3282(2) 1.8023(6) 0.078(1) Uani 1.00 d . . .
C(62B) C 1.0243(5) 0.1774(2) 1.3613(5) 0.081(2) Uani 1.00 d . . .
C(71) C -0.1129(4) 0.3245(2) 2.0910(4) 0.067(1) Uani 1.00 d . . .
C(72) C 0.3553 0.1704 0.6668 0.1126 Uiso 1.00 d . . .
C(81) C 0.5591(8) 0.4688(3) -0.0279(9) 0.06273(3) Uiso 0.50 d P . .
C(82) C 0.5000 0.5000 0.0000 0.08531(3) Uiso 1.00 d S . .
C(91) C 0.0528 0.0355 0.4731 0.0757 Uiso 0.50 d P . .
C(92) C 0.0000 0.0000 0.5000 0.0931 Uiso 1.00 d S . .
C(101) C 0.4470(3) 0.4361(1) 1.5898(3) 0.0391(7) Uani 1.00 d . . .
C(102) C 0.5632(3) 0.4327(2) 1.6354(4) 0.058(1) Uani 1.00 d . . .
C(103) C 0.6274(4) 0.4010(2) 1.5847(6) 0.081(2) Uani 1.00 d . . .
C(104) C 0.5789(6) 0.3733(2) 1.4900(7) 0.093(2) Uani 1.00 d . . .
C(105) C 0.4655(5) 0.3767(2) 1.4420(6) 0.080(2) Uani 1.00 d . . .
C(106) C 0.3996(4) 0.4083(1) 1.4914(4) 0.0563(10) Uani 1.00 d . . .
C(201) C 0.3052(3) 0.3927(1) 2.0756(3) 0.0410(7) Uani 1.00 d . . .
C(202) C 0.4145(3) 0.3789(1) 2.0698(3) 0.0479(8) Uani 1.00 d . . .
C(203) C 0.4578(4) 0.3380(1) 2.1039(4) 0.0567(10) Uani 1.00 d . . .
C(204) C 0.3896(5) 0.3107(1) 2.1429(4) 0.067(1) Uani 1.00 d . . .
C(205) C 0.2829(5) 0.3235(1) 2.1505(5) 0.068(1) Uani 1.00 d . . .
C(206) C 0.2403(4) 0.3647(1) 2.1195(4) 0.0548(9) Uani 1.00 d . . .
C(301) C -0.0702(2) 0.3769(1) 1.6094(3) 0.0339(6) Uani 1.00 d . . .
C(302) C -0.0914(3) 0.3560(1) 1.4934(3) 0.0430(7) Uani 1.00 d . . .
C(303) C -0.1267(4) 0.3129(1) 1.4725(4) 0.0562(10) Uani 1.00 d . . .
C(304) C -0.1428(4) 0.2916(1) 1.5688(4) 0.0568(10) Uani 1.00 d . . .
C(305) C -0.1255(3) 0.3123(1) 1.6827(4) 0.0503(8) Uani 1.00 d . . .
C(306) C -0.0885(3) 0.3551(1) 1.7047(3) 0.0374(6) Uani 1.00 d . . .
C(401) C 0.9277(3) 0.0672(1) 1.1077(3) 0.0417(7) Uani 1.00 d . . .
C(402) C 0.8674(3) 0.0945(2) 1.0235(4) 0.0537(9) Uani 1.00 d . . .
C(403) C 0.9193(4) 0.1273(2) 0.9834(5) 0.076(1) Uani 1.00 d . . .
C(404) C 1.0305(4) 0.1337(2) 1.0246(5) 0.073(1) Uani 1.00 d . . .
C(405) C 1.0925(4) 0.1066(2) 1.1056(5) 0.067(1) Uani 1.00 d . . .
C(406) C 1.0407(3) 0.0729(1) 1.1480(4) 0.0524(9) Uani 1.00 d . . .
C(501) C 0.7921(3) 0.1143(1) 1.6179(3) 0.0392(7) Uani 1.00 d . . .
C(502) C 0.7255(4) 0.1445(1) 1.6702(4) 0.0543(9) Uani 1.00 d . . .
C(503) C 0.7701(5) 0.1849(1) 1.7244(4) 0.067(1) Uani 1.00 d . . .
C(504) C 0.8796(5) 0.1934(1) 1.7283(4) 0.062(1) Uani 1.00 d . . .
C(505) C 0.9446(4) 0.1641(1) 1.6761(4) 0.060(1) Uani 1.00 d . . .
C(506) C 0.9008(4) 0.1243(1) 1.6195(4) 0.0497(8) Uani 1.00 d . . .
C(601) C 0.3993(3) 0.1222(1) 1.1683(3) 0.0355(6) Uani 1.00 d . . .
C(602) C 0.3680(3) 0.1431(1) 1.0608(4) 0.0512(9) Uani 1.00 d . . .
C(603) C 0.3111(4) 0.1829(2) 1.0585(5) 0.075(1) Uani 1.00 d . . .
C(604) C 0.2853(4) 0.2032(1) 1.1616(7) 0.080(2) Uani 1.00 d . . .
C(605) C 0.3180(4) 0.1837(1) 1.2709(5) 0.066(1) Uani 1.00 d . . .
C(606) C 0.3746(3) 0.1432(1) 1.2736(4) 0.0479(8) Uani 1.00 d . . .
B(1A) B 0.1519(3) 0.5068(1) 1.7929(3) 0.0309(6) Uani 1.00 d . . .
B(1B) B 0.6569(3) -0.0038(1) 1.2920(3) 0.0319(6) Uani 1.00 d . . .
H(1) H 0.1293 0.5367 1.8065 0.0383 Uiso 1.00 calc . . .
H(2) H 0.4592 0.5292 1.6350 0.0482 Uiso 1.00 calc . . .
H(3) H 0.3013 0.5869 1.8356 0.0480 Uiso 1.00 calc . . .
H(4) H 0.2260 0.5924 1.7057 0.0480 Uiso 1.00 calc . . .
H(5) H 0.3557 0.5994 1.7314 0.0480 Uiso 1.00 calc . . .
H(6) H 0.5980 0.4527 1.7022 0.0707 Uiso 1.00 calc . . .
H(7) H 0.7066 0.3982 1.6141 0.0978 Uiso 1.00 calc . . .
H(8) H 0.6228 0.3506 1.4540 0.1086 Uiso 1.00 calc . . .
H(9) H 0.4297 0.3582 1.3681 0.0968 Uiso 1.00 calc . . .
H(10) H 0.3202 0.4106 1.4570 0.0668 Uiso 1.00 calc . . .
H(11) H 0.2207 0.4721 2.1907 0.0564 Uiso 1.00 calc . . .
H(12) H 0.1167 0.5488 2.1376 0.0587 Uiso 1.00 calc . . .
H(13) H 0.0483 0.5477 2.0025 0.0587 Uiso 1.00 calc . . .
H(14) H 0.1677 0.5678 2.0390 0.0587 Uiso 1.00 calc . . .
H(15) H 0.4620 0.3981 2.0447 0.0570 Uiso 1.00 calc . . .
H(16) H 0.5318 0.3286 2.0977 0.0693 Uiso 1.00 calc . . .
H(17) H 0.4181 0.2824 2.1656 0.0802 Uiso 1.00 calc . . .
H(18) H 0.2379 0.3037 2.1766 0.0802 Uiso 1.00 calc . . .
H(19) H 0.1662 0.3742 2.1293 0.0667 Uiso 1.00 calc . . .
H(20) H -0.1789 0.4593 1.5393 0.0436 Uiso 1.00 calc . . .
H(21) H -0.0894 0.5570 1.7047 0.0444 Uiso 1.00 calc . . .
H(22) H -0.1399 0.5463 1.5655 0.0444 Uiso 1.00 calc . . .
H(23) H -0.0126 0.5574 1.6110 0.0444 Uiso 1.00 calc . . .
H(24) H -0.0797 0.3704 1.4269 0.0519 Uiso 1.00 calc . . .
H(25) H -0.1410 0.2985 1.3921 0.0683 Uiso 1.00 calc . . .
H(26) H -0.1643 0.2616 1.5543 0.0686 Uiso 1.00 calc . . .
H(27) H -0.1391 0.2976 1.7490 0.0590 Uiso 1.00 calc . . .
H(28) H -0.0765 0.3695 1.7853 0.0474 Uiso 1.00 calc . . .
H(29) H 0.0595 0.2762 1.8760 0.0627 Uiso 1.00 calc . . .
H(30) H 0.1860 0.2697 1.9420 0.0627 Uiso 1.00 calc . . .
H(31) H 0.1468 0.2551 1.8030 0.0627 Uiso 1.00 calc . . .
H(32) H 0.1082 0.3107 1.3546 0.0793 Uiso 1.00 calc . . .
H(33) H 0.1386 0.2794 1.4595 0.0793 Uiso 1.00 calc . . .
H(34) H 0.2333 0.2944 1.4009 0.0793 Uiso 1.00 calc . . .
H(35) H 0.5576 0.3054 1.8533 0.0779 Uiso 1.00 calc . . .
H(36) H 0.6281 0.3450 1.8403 0.0779 Uiso 1.00 calc . . .
H(37) H 0.5716 0.3154 1.7245 0.0779 Uiso 1.00 calc . . .
H(38) H 0.6420 -0.0339 1.2943 0.0398 Uiso 1.00 calc . . .
H(39) H 0.9649 -0.0254 1.1169 0.0519 Uiso 1.00 calc . . .
H(40) H 0.7528 -0.0902 1.1644 0.0513 Uiso 1.00 calc . . .
H(41) H 0.8207 -0.0821 1.2991 0.0513 Uiso 1.00 calc . . .
H(42) H 0.8845 -0.0953 1.1948 0.0513 Uiso 1.00 calc . . .
H(43) H 0.7220 0.0371 1.7039 0.0576 Uiso 1.00 calc . . .
H(44) H 0.5614 -0.0411 1.4966 0.0593 Uiso 1.00 calc . . .
H(45) H 0.6432 -0.0429 1.6245 0.0593 Uiso 1.00 calc . . .
H(46) H 0.6831 -0.0618 1.5071 0.0593 Uiso 1.00 calc . . .
H(47) H 0.7875 0.0913 0.9948 0.0653 Uiso 1.00 calc . . .
H(48) H 0.8759 0.1456 0.9244 0.0897 Uiso 1.00 calc . . .
H(49) H 1.0660 0.1566 0.9975 0.0855 Uiso 1.00 calc . . .
H(50) H 1.1705 0.1106 1.1345 0.0820 Uiso 1.00 calc . . .
H(51) H 1.0851 0.0544 1.2047 0.0647 Uiso 1.00 calc . . .
H(52) H 0.6497 0.1383 1.6719 0.0663 Uiso 1.00 calc . . .
H(53) H 0.7231 0.2061 1.7592 0.0798 Uiso 1.00 calc . . .
H(54) H 0.9108 0.2209 1.7655 0.0745 Uiso 1.00 calc . . .
H(55) H 1.0228 0.1696 1.6811 0.0750 Uiso 1.00 calc . . .
H(56) H 0.9478 0.1037 1.5807 0.0597 Uiso 1.00 calc . . .
H(57) H 0.3122 0.0385 1.0616 0.0453 Uiso 1.00 calc . . .
H(58) H 0.3707 -0.0476 1.0562 0.0444 Uiso 1.00 calc . . .
H(59) H 0.4387 -0.0576 1.1861 0.0444 Uiso 1.00 calc . . .
H(60) H 0.5013 -0.0563 1.0801 0.0444 Uiso 1.00 calc . . .
H(61) H 0.3854 0.1288 0.9882 0.0636 Uiso 1.00 calc . . .
H(62) H 0.2928 0.1970 0.9847 0.0886 Uiso 1.00 calc . . .
H(63) H 0.2420 0.2303 1.1573 0.0944 Uiso 1.00 calc . . .
H(64) H 0.3027 0.1980 1.3442 0.0770 Uiso 1.00 calc . . .
H(65) H 0.3962 0.1297 1.3483 0.0583 Uiso 1.00 calc . . .
H(66) H 0.6444 0.2481 1.4575 0.0767 Uiso 1.00 calc . . .
H(67) H 0.5526 0.2299 1.5145 0.0767 Uiso 1.00 calc . . .
H(68) H 0.5227 0.2408 1.3783 0.0767 Uiso 1.00 calc . . .
H(69) H 0.6844 0.2171 1.0258 0.0992 Uiso 1.00 calc . . .
H(70) H 0.5547 0.2137 1.0141 0.0992 Uiso 1.00 calc . . .
H(71) H 0.6135 0.1874 0.9186 0.0992 Uiso 1.00 calc . . .
H(72) H 1.0910 0.1634 1.4056 0.0806 Uiso 1.00 calc . . .
H(73) H 1.0081 0.2042 1.4051 0.0806 Uiso 1.00 calc . . .
H(74) H 1.0363 0.1835 1.2830 0.0806 Uiso 1.00 calc . . .
H(75) H 0.5383 0.5262 0.0021 0.0988 Uiso 0.50 calc P . .
H(76) H 0.4303 0.5010 -0.0578 0.0988 Uiso 0.50 calc P . .
H(77) H 0.4865 0.4970 0.0781 0.0988 Uiso 0.50 calc P . .
H(78) H -0.0694 0.0094 0.5204 0.1015 Uiso 0.50 calc P . .
H(79) H -0.0136 -0.0209 0.4314 0.1015 Uiso 0.50 calc P . .
H(80) H 0.0476 -0.0129 0.5669 0.1015 Uiso 0.50 calc P . .

loop_
_atom_site_aniso_label
_atom_site_aniso_U_11
_atom_site_aniso_U_22
_atom_site_aniso_U_33
_atom_site_aniso_U_12
_atom_site_aniso_U_13
_atom_site_aniso_U_23
Ni(1A) 0.0247(2) 0.0268(2) 0.0334(2) 0.0012(1) 0.0047(2) 0.0037(1)
Ni(1B) 0.0248(2) 0.0297(2) 0.0331(2) -0.0029(2) 0.0042(2) 0.0026(1)
S(1) 0.0826(9) 0.0589(6) 0.0575(7) -0.0097(6) 0.0234(6) -0.0078(5)
F(1) 0.117(4) 0.184(5) 0.183(5) 0.087(4) -0.020(3) -0.061(4)
F(2) 0.209(5) 0.084(2) 0.088(3) 0.011(3) 0.045(3) 0.027(2)
F(3) 0.133(3) 0.078(2) 0.070(2) -0.004(2) 0.011(2) -0.019(1)
O(1) 0.064(3) 0.103(3) 0.143(4) 0.027(2) 0.024(2) 0.022(3)
O(2) 0.180(5) 0.099(3) 0.072(3) -0.033(3) 0.023(3) -0.039(2)
O(3) 0.194(6) 0.117(4) 0.104(4) -0.054(4) 0.086(4) -0.014(3)
N(11A) 0.027(1) 0.030(1) 0.035(1) 0.0002(9) 0.0087(10) 0.0044(9)
N(11B) 0.026(1) 0.034(1) 0.037(1) -0.0014(10) 0.0083(10) 0.0010(9)
N(12A) 0.031(1) 0.029(1) 0.035(1) -0.0021(10) 0.0079(10) 0.0036(9)
N(12B) 0.028(1) 0.030(1) 0.036(1) 0.0011(10) 0.0047(10) 0.0007(9)
N(21A) 0.031(1) 0.030(1) 0.037(1) -0.0040(10) 0.006(1) 0.0046(9)
N(21B) 0.029(1) 0.030(1) 0.033(1) 0.0001(9) 0.0055(10) 0.0035(9)
N(22A) 0.036(1) 0.029(1) 0.035(1) -0.0013(10) 0.011(1) 0.0009(9)
N(22B) 0.029(1) 0.030(1) 0.035(1) -0.0001(10) 0.0043(10) 0.0043(9)
N(31A) 0.024(1) 0.028(1) 0.036(1) 0.0014(9) 0.0045(9) 0.0066(9)
N(31B) 0.026(1) 0.028(1) 0.033(1) -0.0024(9) 0.0044(9) 0.0014(9)
N(32A) 0.027(1) 0.028(1) 0.038(1) 0.0036(9) 0.0099(10) 0.0049(9)
N(32B) 0.025(1) 0.029(1) 0.039(1) -0.0017(9) 0.0058(10) 0.0023(9)
N(41A) 0.032(1) 0.031(1) 0.045(1) 0.000(1) 0.004(1) 0.007(1)
N(41B) 0.039(2) 0.035(1) 0.042(2) -0.002(1) 0.008(1) 0.000(1)
N(51A) 0.034(1) 0.037(1) 0.043(2) 0.003(1) 0.006(1) 0.002(1)
N(51B) 0.038(2) 0.047(2) 0.043(2) -0.008(1) 0.006(1) 0.010(1)
N(61A) 0.031(1) 0.041(1) 0.046(2) 0.001(1) 0.006(1) 0.008(1)
N(61B) 0.033(2) 0.043(1) 0.046(2) -0.008(1) 0.008(1) -0.001(1)
C(11A) 0.026(1) 0.041(2) 0.034(2) -0.002(1) 0.004(1) 0.009(1)
C(11B) 0.025(2) 0.050(2) 0.036(2) -0.002(1) 0.008(1) -0.003(1)
C(12A) 0.030(2) 0.043(2) 0.048(2) -0.005(1) 0.010(1) 0.010(1)
C(12B) 0.032(2) 0.051(2) 0.045(2) 0.003(1) 0.013(1) -0.005(1)
C(13A) 0.034(2) 0.034(1) 0.035(2) -0.004(1) 0.003(1) 0.008(1)
C(13B) 0.033(2) 0.038(2) 0.038(2) 0.007(1) 0.004(1) -0.004(1)
C(14A) 0.053(2) 0.031(2) 0.063(2) -0.010(1) 0.016(2) 0.008(1)
C(14B) 0.053(2) 0.038(2) 0.059(2) 0.011(2) 0.010(2) 0.001(1)
C(21A) 0.041(2) 0.041(2) 0.032(2) -0.011(1) 0.008(1) 0.005(1)
C(21B) 0.033(2) 0.039(2) 0.036(2) 0.004(1) 0.005(1) 0.002(1)
C(22A) 0.061(2) 0.047(2) 0.035(2) -0.006(2) 0.017(2) 0.003(1)
C(22B) 0.063(2) 0.048(2) 0.037(2) -0.006(2) 0.020(2) 0.002(1)
C(23A) 0.051(2) 0.037(2) 0.046(2) -0.006(1) 0.019(2) 0.000(1)
C(23B) 0.046(2) 0.041(2) 0.040(2) 0.000(1) 0.014(1) 0.005(1)
C(24A) 0.079(3) 0.047(2) 0.057(2) 0.006(2) 0.037(2) -0.005(2)
C(24B) 0.073(3) 0.051(2) 0.061(2) -0.012(2) 0.024(2) 0.013(2)
C(31A) 0.025(1) 0.035(1) 0.029(1) 0.001(1) 0.004(1) 0.007(1)
C(31B) 0.026(1) 0.035(1) 0.034(1) -0.001(1) 0.007(1) 0.004(1)
C(32A) 0.024(1) 0.042(2) 0.039(2) 0.005(1) 0.005(1) 0.010(1)
C(32B) 0.027(2) 0.039(2) 0.043(2) -0.005(1) 0.001(1) 0.001(1)
C(33A) 0.027(1) 0.034(1) 0.038(2) 0.007(1) 0.012(1) 0.012(1)
C(33B) 0.027(1) 0.035(1) 0.033(1) -0.006(1) 0.007(1) -0.003(1)
C(34A) 0.043(2) 0.038(2) 0.055(2) 0.011(1) 0.015(2) 0.019(1)
C(34B) 0.044(2) 0.038(2) 0.049(2) -0.012(1) 0.008(1) -0.008(1)
C(41A) 0.033(2) 0.038(2) 0.053(2) 0.005(1) 0.004(1) 0.009(1)
C(41B) 0.038(2) 0.041(2) 0.055(2) -0.006(1) 0.008(2) -0.003(1)
C(42A) 0.055(3) 0.042(2) 0.093(3) -0.005(2) 0.012(2) 0.021(2)
C(42B) 0.065(3) 0.046(2) 0.115(4) 0.007(2) 0.021(3) -0.017(2)
C(51A) 0.042(2) 0.049(2) 0.040(2) 0.004(1) 0.003(1) 0.006(1)
C(51B) 0.044(2) 0.062(2) 0.046(2) -0.010(2) 0.005(2) 0.012(2)
C(52A) 0.103(4) 0.060(3) 0.064(3) -0.004(3) -0.002(3) -0.016(2)
C(52B) 0.085(4) 0.116(5) 0.101(4) -0.007(4) 0.006(3) 0.068(4)
C(61A) 0.036(2) 0.050(2) 0.051(2) 0.004(2) 0.007(1) 0.012(1)
C(61B) 0.036(2) 0.053(2) 0.053(2) -0.008(2) 0.009(1) -0.004(1)
C(62A) 0.049(3) 0.077(3) 0.105(4) 0.026(2) 0.015(3) 0.024(3)
C(62B) 0.059(3) 0.099(4) 0.084(3) -0.043(3) 0.012(2) -0.008(3)
C(71) 0.067(3) 0.088(3) 0.036(2) 0.033(2) 0.002(2) -0.007(2)
C(101) 0.027(2) 0.046(2) 0.049(2) 0.000(1) 0.015(1) 0.014(1)
C(102) 0.032(2) 0.071(3) 0.078(3) 0.007(2) 0.018(2) 0.026(2)
C(103) 0.040(2) 0.083(3) 0.138(5) 0.023(2) 0.044(3) 0.051(4)
C(104) 0.095(4) 0.065(3) 0.148(6) 0.029(3) 0.087(4) 0.021(3)
C(105) 0.086(4) 0.061(3) 0.108(4) 0.003(3) 0.061(3) -0.012(3)
C(106) 0.048(2) 0.061(2) 0.065(3) 0.003(2) 0.027(2) 0.000(2)
C(201) 0.049(2) 0.039(2) 0.033(2) -0.010(1) 0.002(1) 0.007(1)
C(202) 0.048(2) 0.048(2) 0.048(2) -0.009(2) 0.007(2) 0.012(1)
C(203) 0.058(3) 0.053(2) 0.056(2) 0.004(2) 0.006(2) 0.013(2)
C(204) 0.084(4) 0.050(2) 0.066(3) -0.005(2) 0.005(2) 0.024(2)
C(205) 0.080(3) 0.051(2) 0.080(3) -0.016(2) 0.020(2) 0.029(2)
C(206) 0.059(3) 0.048(2) 0.063(2) -0.007(2) 0.020(2) 0.016(2)
C(301) 0.019(1) 0.039(2) 0.041(2) -0.001(1) 0.000(1) 0.008(1)
C(302) 0.042(2) 0.046(2) 0.038(2) -0.008(1) 0.001(1) 0.003(1)
C(303) 0.062(3) 0.049(2) 0.048(2) -0.011(2) -0.004(2) -0.007(2)
C(304) 0.050(2) 0.042(2) 0.072(3) -0.014(2) -0.003(2) 0.003(2)
C(305) 0.046(2) 0.043(2) 0.062(2) -0.010(2) 0.007(2) 0.013(2)
C(306) 0.032(2) 0.038(2) 0.041(2) -0.002(1) 0.005(1) 0.005(1)
C(401) 0.032(2) 0.056(2) 0.038(2) -0.010(1) 0.016(1) -0.010(1)
C(402) 0.037(2) 0.076(3) 0.052(2) -0.012(2) 0.012(2) 0.014(2)
C(403) 0.057(3) 0.102(4) 0.079(3) -0.015(3) 0.020(2) 0.037(3)
C(404) 0.057(3) 0.086(3) 0.085(3) -0.026(2) 0.034(3) 0.005(3)
C(405) 0.037(2) 0.088(3) 0.081(3) -0.021(2) 0.021(2) -0.005(2)
C(406) 0.029(2) 0.070(2) 0.057(2) -0.006(2) 0.013(2) -0.006(2)
C(501) 0.045(2) 0.039(2) 0.031(2) 0.004(1) 0.005(1) 0.001(1)
C(502) 0.060(3) 0.052(2) 0.047(2) 0.006(2) 0.011(2) -0.006(2)
C(503) 0.096(4) 0.049(2) 0.049(2) 0.013(2) 0.014(2) -0.009(2)
C(504) 0.095(4) 0.039(2) 0.048(2) -0.008(2) 0.005(2) 0.001(1)
C(505) 0.070(3) 0.054(2) 0.055(2) -0.017(2) 0.006(2) 0.006(2)
C(506) 0.054(2) 0.045(2) 0.049(2) -0.004(2) 0.010(2) -0.001(1)
C(601) 0.021(1) 0.036(1) 0.047(2) -0.001(1) 0.001(1) 0.007(1)
C(602) 0.041(2) 0.048(2) 0.063(2) 0.001(2) 0.001(2) 0.021(2)
C(603) 0.056(3) 0.054(3) 0.110(4) 0.002(2) -0.005(3) 0.040(3)
C(604) 0.045(3) 0.035(2) 0.154(6) 0.007(2) 0.008(3) 0.024(3)
C(605) 0.045(2) 0.042(2) 0.110(4) -0.002(2) 0.025(2) -0.013(2)
C(606) 0.035(2) 0.038(2) 0.071(2) -0.001(1) 0.014(2) -0.002(1)
B(1A) 0.032(2) 0.025(1) 0.037(2) -0.001(1) 0.012(1) 0.003(1)
B(1B) 0.032(2) 0.027(1) 0.036(2) 0.001(1) 0.007(1) 0.003(1)

loop_
_atom_type_symbol
_atom_type_description
_atom_type_scat_dispersion_real
_atom_type_scat_dispersion_imag
_atom_type_scat_source
C C 0.003 0.002
;International Tables for Crystallography
(1992, Vol. C, Tables 4.2.6.8 and 6.1.1.4)
;
H H 0.000 0.000
;International Tables for Crystallography
(1992, Vol. C, Table 6.1.1.4)
;
O O 0.011 0.006
;International Tables for Crystallography
(1992, Vol. C, Tables 4.2.6.8 and 6.1.1.4)
;
N N 0.006 0.003
;International Tables for Crystallography
(1992, Vol. C, Tables 4.2.6.8 and 6.1.1.4)
;
B B 0.001 0.001
;International Tables for Crystallography
(1992, Vol. C, Tables 4.2.6.8 and 6.1.1.4)
;
S S 0.125 0.123
;International Tables for Crystallography
(1992, Vol. C, Tables 4.2.6.8 and 6.1.1.4)
;
F F 0.017 0.010
;International Tables for Crystallography
(1992, Vol. C, Tables 4.2.6.8 and 6.1.1.4)
;
Ni Ni 0.339 1.112
;International Tables for Crystallography
(1992, Vol. C, Tables 4.2.6.8 and 6.1.1.4)
;

loop_
_geom_angle_atom_site_label_1
_geom_angle_atom_site_label_2
_geom_angle_atom_site_label_3
_geom_angle
_geom_angle_site_symmetry_1
_geom_angle_site_symmetry_2
_geom_angle_site_symmetry_3
_geom_angle_publ_flag
N(11A) Ni(1A) N(21A) 88.1(1) . . . yes
N(11A) Ni(1A) N(31A) 90.85(9) . . . yes
N(11A) Ni(1A) N(41A) 174.29(10) . . . yes
N(11A) Ni(1A) N(51A) 96.6(1) . . . yes
N(11A) Ni(1A) N(61A) 89.7(1) . . . yes
N(21A) Ni(1A) N(31A) 86.67(9) . . . yes
N(21A) Ni(1A) N(41A) 92.0(1) . . . yes
N(21A) Ni(1A) N(51A) 174.3(1) . . . yes
N(21A) Ni(1A) N(61A) 98.0(1) . . . yes
N(31A) Ni(1A) N(41A) 94.9(1) . . . yes
N(31A) Ni(1A) N(51A) 90.00(10) . . . yes
N(31A) Ni(1A) N(61A) 175.37(10) . . . yes
N(41A) Ni(1A) N(51A) 83.6(1) . . . yes
N(41A) Ni(1A) N(61A) 84.6(1) . . . yes
N(51A) Ni(1A) N(61A) 85.4(1) . . . yes
N(11B) Ni(1B) N(21B) 88.07(10) . . . yes
N(11B) Ni(1B) N(31B) 90.94(9) . . . yes
N(11B) Ni(1B) N(41B) 174.7(1) . . . yes
N(11B) Ni(1B) N(51B) 97.7(1) . . . yes
N(11B) Ni(1B) N(61B) 90.0(1) . . . yes
N(21B) Ni(1B) N(31B) 86.68(10) . . . yes
N(21B) Ni(1B) N(41B) 92.5(1) . . . yes
N(21B) Ni(1B) N(51B) 173.5(1) . . . yes
N(21B) Ni(1B) N(61B) 97.6(1) . . . yes
N(31B) Ni(1B) N(41B) 94.4(1) . . . yes
N(31B) Ni(1B) N(51B) 90.3(1) . . . yes
N(31B) Ni(1B) N(61B) 175.7(1) . . . yes
N(41B) Ni(1B) N(51B) 82.0(1) . . . yes
N(41B) Ni(1B) N(61B) 84.7(1) . . . yes
N(51B) Ni(1B) N(61B) 85.4(1) . . . yes
O(1) S(1) O(2) 115.5(3) . . . yes
O(1) S(1) O(3) 112.4(3) . . . yes
O(1) S(1) C(71) 105.4(3) . . . yes
O(2) S(1) O(3) 114.3(3) . . . yes
O(2) S(1) C(71) 103.1(2) . . . yes
O(3) S(1) C(71) 104.6(3) . . . yes
S(2A) S(2) O(4) 62.5(4) . . . yes
S(2A) S(2) O(5) 94.4(4) . . . yes
S(2A) S(2) O(6) 156.3(5) . . . yes
S(2A) S(2) C(72) 76.7(3) . . . yes
O(4) S(2) O(5) 129.8(2) . . . yes
O(4) S(2) O(6) 95.3(2) . . . yes
O(4) S(2) C(72) 104.8(2) . . . yes
O(5) S(2) O(6) 107.0(2) . . . yes
O(5) S(2) C(72) 112.5(2) . . . yes
O(6) S(2) C(72) 103.3(2) . . . yes
S(2) S(2A) O(4) 85.4(4) . . . yes
S(2) S(2A) O(5) 57.0(3) . . . yes
S(2) S(2A) O(6A) 170.4(5) . . . yes
S(2) S(2A) C(72) 78.5(3) . . . yes
O(4) S(2A) O(5) 121.9(3) . . . yes
O(4) S(2A) O(6A) 101.9(2) . . . yes
O(4) S(2A) C(72) 113.1(2) . . . yes
O(5) S(2A) O(6A) 113.5(3) . . . yes
O(5) S(2A) C(72) 101.6(2) . . . yes
O(6A) S(2A) C(72) 103.9(2) . . . yes
F(4A) F(4) F(6A) 116.8961(5) . . . yes
F(4A) F(4) C(72) 61.0625(4) . . . yes
F(6A) F(4) C(72) 58.6736(8) . . . yes
F(4) F(4A) F(5) 124.3277(4) . . . yes
F(4) F(4A) C(72) 69.8776(4) . . . yes
F(5) F(4A) C(72) 55.2263(7) . . . yes
F(4A) F(5) F(5A) 100.4641(8) . . . yes
F(4A) F(5) C(72) 52.0149(3) . . . yes
F(5A) F(5) C(72) 62.5279(7) . . . yes
F(5) F(5A) F(6) 129.9125(5) . . . yes
F(5) F(5A) C(72) 66.5932(8) . . . yes
F(6) F(5A) C(72) 67.1218(4) . . . yes
F(5A) F(6) F(6A) 125.6828(5) . . . yes
F(5A) F(6) C(72) 61.6909(3) . . . yes
F(6A) F(6) C(72) 64.3639(8) . . . yes
F(4) F(6A) F(6) 100.7489(8) . . . yes
F(4) F(6A) C(72) 57.9099(4) . . . yes
F(6) F(6A) C(72) 61.4916(7) . . . yes
S(2) O(4) S(2A) 32.0(2) . . . yes
S(2) O(5) S(2A) 28.6(2) . . . yes
Ni(1A) N(11A) N(12A) 115.0(2) . . . yes
Ni(1A) N(11A) C(11A) 136.7(2) . . . yes
N(12A) N(11A) C(11A) 105.8(2) . . . yes
Ni(1B) N(11B) N(12B) 114.3(2) . . . yes
Ni(1B) N(11B) C(11B) 137.0(2) . . . yes
N(12B) N(11B) C(11B) 106.0(2) . . . yes
N(11A) N(12A) C(13A) 111.3(3) . . . yes
N(11A) N(12A) B(1A) 119.7(2) . . . yes
C(13A) N(12A) B(1A) 129.0(2) . . . yes
N(11B) N(12B) C(13B) 110.4(3) . . . yes
N(11B) N(12B) B(1B) 120.1(2) . . . yes
C(13B) N(12B) B(1B) 129.4(3) . . . yes
Ni(1A) N(21A) N(22A) 115.1(2) . . . yes
Ni(1A) N(21A) C(21A) 135.6(2) . . . yes
N(22A) N(21A) C(21A) 106.2(2) . . . yes
Ni(1B) N(21B) N(22B) 114.9(2) . . . yes
Ni(1B) N(21B) C(21B) 134.9(2) . . . yes
N(22B) N(21B) C(21B) 107.0(3) . . . yes
N(21A) N(22A) C(23A) 110.4(3) . . . yes
N(21A) N(22A) B(1A) 119.7(2) . . . yes
C(23A) N(22A) B(1A) 129.8(3) . . . yes
N(21B) N(22B) C(23B) 109.2(2) . . . yes
N(21B) N(22B) B(1B) 120.1(3) . . . yes
C(23B) N(22B) B(1B) 130.7(3) . . . yes
Ni(1A) N(31A) N(32A) 114.6(2) . . . yes
Ni(1A) N(31A) C(31A) 135.3(2) . . . yes
N(32A) N(31A) C(31A) 105.9(2) . . . yes
Ni(1B) N(31B) N(32B) 114.4(2) . . . yes
Ni(1B) N(31B) C(31B) 135.2(2) . . . yes
N(32B) N(31B) C(31B) 106.0(2) . . . yes
N(31A) N(32A) C(33A) 110.6(2) . . . yes
N(31A) N(32A) B(1A) 119.0(2) . . . yes
C(33A) N(32A) B(1A) 130.3(2) . . . yes
N(31B) N(32B) C(33B) 111.1(2) . . . yes
N(31B) N(32B) B(1B) 118.7(2) . . . yes
C(33B) N(32B) B(1B) 130.1(2) . . . yes
Ni(1A) N(41A) C(41A) 169.0(3) . . . yes
Ni(1B) N(41B) C(41B) 166.2(3) . . . yes
Ni(1A) N(51A) C(51A) 161.1(3) . . . yes
Ni(1B) N(51B) C(51B) 162.6(3) . . . yes
Ni(1A) N(61A) C(61A) 168.6(3) . . . yes
Ni(1B) N(61B) C(61B) 169.7(3) . . . yes
N(11A) C(11A) C(12A) 110.3(3) . . . yes
N(11A) C(11A) C(101) 124.5(3) . . . yes
C(12A) C(11A) C(101) 125.2(3) . . . yes
N(11B) C(11B) C(12B) 110.3(3) . . . yes
N(11B) C(11B) C(401) 123.7(3) . . . yes
C(12B) C(11B) C(401) 126.0(3) . . . yes
C(11A) C(12A) C(13A) 105.8(3) . . . yes
C(11B) C(12B) C(13B) 106.3(3) . . . yes
N(12A) C(13A) C(12A) 106.8(3) . . . yes
N(12A) C(13A) C(14A) 123.8(3) . . . yes
C(12A) C(13A) C(14A) 129.5(3) . . . yes
N(12B) C(13B) C(12B) 106.9(3) . . . yes
N(12B) C(13B) C(14B) 123.1(3) . . . yes
C(12B) C(13B) C(14B) 130.0(3) . . . yes
N(21A) C(21A) C(22A) 110.0(3) . . . yes
N(21A) C(21A) C(201) 122.9(3) . . . yes
C(22A) C(21A) C(201) 127.1(3) . . . yes
N(21B) C(21B) C(22B) 109.9(3) . . . yes
N(21B) C(21B) C(501) 123.2(3) . . . yes
C(22B) C(21B) C(501) 127.0(3) . . . yes
C(21A) C(22A) C(23A) 105.9(3) . . . yes
C(21B) C(22B) C(23B) 105.9(3) . . . yes
N(22A) C(23A) C(22A) 107.4(3) . . . yes
N(22A) C(23A) C(24A) 123.7(3) . . . yes
C(22A) C(23A) C(24A) 128.8(4) . . . yes
N(22B) C(23B) C(22B) 108.0(3) . . . yes
N(22B) C(23B) C(24B) 123.1(3) . . . yes
C(22B) C(23B) C(24B) 128.9(4) . . . yes
N(31A) C(31A) C(32A) 110.1(2) . . . yes
N(31A) C(31A) C(301) 122.9(2) . . . yes
C(32A) C(31A) C(301) 126.8(2) . . . yes
N(31B) C(31B) C(32B) 110.3(2) . . . yes
N(31B) C(31B) C(601) 123.6(2) . . . yes
C(32B) C(31B) C(601) 125.8(3) . . . yes
C(31A) C(32A) C(33A) 106.0(2) . . . yes
C(31B) C(32B) C(33B) 105.3(2) . . . yes
N(32A) C(33A) C(32A) 107.3(3) . . . yes
N(32A) C(33A) C(34A) 123.2(3) . . . yes
C(32A) C(33A) C(34A) 129.5(3) . . . yes
N(32B) C(33B) C(32B) 107.2(2) . . . yes
N(32B) C(33B) C(34B) 123.6(3) . . . yes
C(32B) C(33B) C(34B) 129.2(3) . . . yes
N(41A) C(41A) C(42A) 179.6(4) . . . yes
N(41B) C(41B) C(42B) 179.5(5) . . . yes
N(51A) C(51A) C(52A) 179.4(4) . . . yes
N(51B) C(51B) C(52B) 179.4(5) . . . yes
N(61A) C(61A) C(62A) 177.8(4) . . . yes
N(61B) C(61B) C(62B) 179.1(5) . . . yes
S(1) C(71) F(1) 118.3(4) . . . yes
S(1) C(71) F(2) 112.4(4) . . . yes
S(1) C(71) F(3) 114.7(3) . . . yes
F(1) C(71) F(2) 105.9(5) . . . yes
F(1) C(71) F(3) 103.6(4) . . . yes
F(2) C(71) F(3) 99.9(4) . . . yes
S(2) C(72) S(2A) 24.8(2) . . . yes
S(2) C(72) F(4) 109.6(1) . . . yes
S(2) C(72) F(4A) 127.73(9) . . . yes
S(2) C(72) F(5) 113.0(1) . . . yes
S(2) C(72) F(5A) 114.7(1) . . . yes
S(2) C(72) F(6) 112.13(9) . . . yes
S(2) C(72) F(6A) 87.1(1) . . . yes
S(2A) C(72) F(4) 114.5(1) . . . yes
S(2A) C(72) F(4A) 110.9(1) . . . yes
S(2A) C(72) F(5) 91.6(1) . . . yes
S(2A) C(72) F(5A) 111.5(1) . . . yes
S(2A) C(72) F(6) 131.1(1) . . . yes
S(2A) C(72) F(6A) 111.2(1) . . . yes
F(4) C(72) F(4A) 49.0599(7) . . . yes
F(4) C(72) F(5) 121.1191(3) . . . yes
F(4) C(72) F(5A) 133.5707(2) . . . yes
F(4) C(72) F(6) 99.5738(4) . . . yes
F(4) C(72) F(6A) 63.4165(4) . . . yes
F(4A) C(72) F(5) 72.7588(4) . . . yes
F(4A) C(72) F(5A) 107.8340(4) . . . yes
F(4A) C(72) F(6) 117.8937(2) . . . yes
F(4A) C(72) F(6A) 110.0521(4) . . . yes
F(5) C(72) F(5A) 50.8789(2) . . . yes
F(5) C(72) F(6) 100.0021(6) . . . yes
F(5) C(72) F(6A) 152.9396(4) . . . yes
F(5A) C(72) F(6) 51.1874(7) . . . yes
F(5A) C(72) F(6A) 105.0835(5) . . . yes
F(6) C(72) F(6A) 54.1446(2) . . . yes
N(81) C(81) C(82) 175(1) . . . yes
C(81) C(82) C(81) 180.0 . . 2_665 yes
N(91) C(91) C(92) 174.4 . . . yes
C(91) C(92) C(91) 180.0 . . 2_556 yes
C(11A) C(101) C(102) 119.4(3) . . . yes
C(11A) C(101) C(106) 122.1(3) . . . yes
C(102) C(101) C(106) 118.5(4) . . . yes
C(101) C(102) C(103) 120.2(4) . . . yes
C(102) C(103) C(104) 120.4(5) . . . yes
C(103) C(104) C(105) 120.4(6) . . . yes
C(104) C(105) C(106) 120.2(5) . . . yes
C(101) C(106) C(105) 120.3(4) . . . yes
C(21A) C(201) C(202) 122.3(4) . . . yes
C(21A) C(201) C(206) 119.5(4) . . . yes
C(202) C(201) C(206) 118.2(3) . . . yes
C(201) C(202) C(203) 121.2(4) . . . yes
C(202) C(203) C(204) 118.8(4) . . . yes
C(203) C(204) C(205) 121.1(4) . . . yes
C(204) C(205) C(206) 120.4(5) . . . yes
C(201) C(206) C(205) 120.3(4) . . . yes
C(31A) C(301) C(302) 121.0(3) . . . yes
C(31A) C(301) C(306) 119.7(3) . . . yes
C(302) C(301) C(306) 119.0(3) . . . yes
C(301) C(302) C(303) 120.7(3) . . . yes
C(302) C(303) C(304) 119.3(3) . . . yes
C(303) C(304) C(305) 120.5(4) . . . yes
C(304) C(305) C(306) 120.5(4) . . . yes
C(301) C(306) C(305) 119.9(3) . . . yes
C(11B) C(401) C(402) 121.3(3) . . . yes
C(11B) C(401) C(406) 120.5(3) . . . yes
C(402) C(401) C(406) 118.2(4) . . . yes
C(401) C(402) C(403) 121.1(4) . . . yes
C(402) C(403) C(404) 121.1(5) . . . yes
C(403) C(404) C(405) 118.9(5) . . . yes
C(404) C(405) C(406) 120.7(4) . . . yes
C(401) C(406) C(405) 119.9(4) . . . yes
C(21B) C(501) C(502) 120.2(3) . . . yes
C(21B) C(501) C(506) 120.6(3) . . . yes
C(502) C(501) C(506) 119.2(3) . . . yes
C(501) C(502) C(503) 119.4(4) . . . yes
C(502) C(503) C(504) 120.2(4) . . . yes
C(503) C(504) C(505) 120.5(4) . . . yes
C(504) C(505) C(506) 120.1(5) . . . yes
C(501) C(506) C(505) 120.6(4) . . . yes
C(31B) C(601) C(602) 121.1(3) . . . yes
C(31B) C(601) C(606) 119.8(3) . . . yes
C(602) C(601) C(606) 118.8(3) . . . yes
C(601) C(602) C(603) 120.7(4) . . . yes
C(602) C(603) C(604) 120.6(5) . . . yes
C(603) C(604) C(605) 119.8(4) . . . yes
C(604) C(605) C(606) 119.8(5) . . . yes
C(601) C(606) C(605) 120.2(4) . . . yes
N(12A) B(1A) N(22A) 108.8(2) . . . yes
N(12A) B(1A) N(32A) 108.9(2) . . . yes
N(22A) B(1A) N(32A) 108.9(3) . . . yes
N(12B) B(1B) N(22B) 108.8(2) . . . yes
N(12B) B(1B) N(32B) 108.2(3) . . . yes
N(22B) B(1B) N(32B) 109.5(2) . . . yes

loop_
_geom_bond_atom_site_label_1
_geom_bond_atom_site_label_2
_geom_bond_distance
_geom_bond_site_symmetry_1
_geom_bond_site_symmetry_2
_geom_bond_publ_flag
Ni(1A) N(11A) 2.129(3) . . yes
Ni(1A) N(21A) 2.095(3) . . yes
Ni(1A) N(31A) 2.106(2) . . yes
Ni(1A) N(41A) 2.091(3) . . yes
Ni(1A) N(51A) 2.121(3) . . yes
Ni(1A) N(61A) 2.102(3) . . yes
Ni(1B) N(11B) 2.135(3) . . yes
Ni(1B) N(21B) 2.088(3) . . yes
Ni(1B) N(31B) 2.103(3) . . yes
Ni(1B) N(41B) 2.125(3) . . yes
Ni(1B) N(51B) 2.125(3) . . yes
Ni(1B) N(61B) 2.099(3) . . yes
S(1) O(1) 1.437(4) . . yes
S(1) O(2) 1.407(4) . . yes
S(1) O(3) 1.420(7) . . yes
S(1) C(71) 1.713(5) . . yes
S(2) S(2A) 0.754(5) . . yes
S(2) O(4) 1.418(3) . . yes
S(2) O(5) 1.322(3) . . yes
S(2) O(6) 1.395(3) . . yes
S(2) C(72) 1.760(3) . . yes
S(2A) O(4) 1.262(4) . . yes
S(2A) O(5) 1.572(3) . . yes
S(2A) O(6A) 1.447(4) . . yes
S(2A) C(72) 1.749(3) . . yes
F(1) C(71) 1.309(7) . . yes
F(2) C(71) 1.405(7) . . yes
F(3) C(71) 1.381(5) . . yes
F(4) F(4A) 1.105 . . yes
F(4) F(6A) 1.450 . . yes
F(4) C(72) 1.374 . . yes
F(4A) F(5) 1.551 . . yes
F(4A) C(72) 1.280 . . yes
F(5) F(5A) 1.128 . . yes
F(5) C(72) 1.334 . . yes
F(5A) F(6) 1.142 . . yes
F(5A) C(72) 1.290 . . yes
F(6) F(6A) 1.245 . . yes
F(6) C(72) 1.350 . . yes
F(6A) C(72) 1.385 . . yes
N(11A) N(12A) 1.368(4) . . yes
N(11A) C(11A) 1.344(4) . . yes
N(11B) N(12B) 1.373(4) . . yes
N(11B) C(11B) 1.342(4) . . yes
N(12A) C(13A) 1.348(4) . . yes
N(12A) B(1A) 1.554(5) . . yes
N(12B) C(13B) 1.357(4) . . yes
N(12B) B(1B) 1.548(5) . . yes
N(21A) N(22A) 1.377(4) . . yes
N(21A) C(21A) 1.340(4) . . yes
N(21B) N(22B) 1.381(4) . . yes
N(21B) C(21B) 1.334(4) . . yes
N(22A) C(23A) 1.352(5) . . yes
N(22A) B(1A) 1.548(4) . . yes
N(22B) C(23B) 1.349(5) . . yes
N(22B) B(1B) 1.535(4) . . yes
N(31A) N(32A) 1.370(3) . . yes
N(31A) C(31A) 1.349(3) . . yes
N(31B) N(32B) 1.371(3) . . yes
N(31B) C(31B) 1.336(4) . . yes
N(32A) C(33A) 1.351(4) . . yes
N(32A) B(1A) 1.539(4) . . yes
N(32B) C(33B) 1.346(4) . . yes
N(32B) B(1B) 1.539(4) . . yes
N(41A) C(41A) 1.131(4) . . yes
N(41B) C(41B) 1.137(4) . . yes
N(51A) C(51A) 1.130(4) . . yes
N(51B) C(51B) 1.128(5) . . yes
N(61A) C(61A) 1.138(5) . . yes
N(61B) C(61B) 1.133(5) . . yes
N(81) C(81) 1.12(1) . . yes
N(91) C(91) 1.116 . . yes
C(11A) C(12A) 1.393(5) . . yes
C(11A) C(101) 1.473(5) . . yes
C(11B) C(12B) 1.385(5) . . yes
C(11B) C(401) 1.478(5) . . yes
C(12A) C(13A) 1.394(5) . . yes
C(12B) C(13B) 1.385(6) . . yes
C(13A) C(14A) 1.500(4) . . yes
C(13B) C(14B) 1.497(5) . . yes
C(21A) C(22A) 1.402(5) . . yes
C(21A) C(201) 1.475(5) . . yes
C(21B) C(22B) 1.391(5) . . yes
C(21B) C(501) 1.491(4) . . yes
C(22A) C(23A) 1.383(5) . . yes
C(22B) C(23B) 1.384(5) . . yes
C(23A) C(24A) 1.486(5) . . yes
C(23B) C(24B) 1.497(6) . . yes
C(31A) C(32A) 1.390(4) . . yes
C(31A) C(301) 1.485(4) . . yes
C(31B) C(32B) 1.407(4) . . yes
C(31B) C(601) 1.481(4) . . yes
C(32A) C(33A) 1.386(4) . . yes
C(32B) C(33B) 1.391(4) . . yes
C(33A) C(34A) 1.497(5) . . yes
C(33B) C(34B) 1.486(4) . . yes
C(41A) C(42A) 1.454(6) . . yes
C(41B) C(42B) 1.449(6) . . yes
C(51A) C(52A) 1.441(6) . . yes
C(51B) C(52B) 1.453(8) . . yes
C(61A) C(62A) 1.443(6) . . yes
C(61B) C(62B) 1.455(7) . . yes
C(81) C(82) 1.228(10) . . yes
C(91) C(92) 1.390 . . yes
C(101) C(102) 1.398(5) . . yes
C(101) C(106) 1.374(5) . . yes
C(102) C(103) 1.379(7) . . yes
C(103) C(104) 1.349(9) . . yes
C(104) C(105) 1.370(9) . . yes
C(105) C(106) 1.383(7) . . yes
C(201) C(202) 1.391(6) . . yes
C(201) C(206) 1.398(6) . . yes
C(202) C(203) 1.393(6) . . yes
C(203) C(204) 1.383(8) . . yes
C(204) C(205) 1.359(8) . . yes
C(205) C(206) 1.388(6) . . yes
C(301) C(302) 1.383(4) . . yes
C(301) C(306) 1.390(5) . . yes
C(302) C(303) 1.396(5) . . yes
C(303) C(304) 1.381(7) . . yes
C(304) C(305) 1.360(6) . . yes
C(305) C(306) 1.396(5) . . yes
C(401) C(402) 1.388(5) . . yes
C(401) C(406) 1.366(5) . . yes
C(402) C(403) 1.383(8) . . yes
C(403) C(404) 1.352(7) . . yes
C(404) C(405) 1.367(7) . . yes
C(405) C(406) 1.420(7) . . yes
C(501) C(502) 1.378(6) . . yes
C(501) C(506) 1.375(6) . . yes
C(502) C(503) 1.414(6) . . yes
C(503) C(504) 1.366(8) . . yes
C(504) C(505) 1.349(7) . . yes
C(505) C(506) 1.403(6) . . yes
C(601) C(602) 1.398(5) . . yes
C(601) C(606) 1.385(5) . . yes
C(602) C(603) 1.372(6) . . yes
C(603) C(604) 1.363(9) . . yes
C(604) C(605) 1.396(9) . . yes
C(605) C(606) 1.389(5) . . yes

loop_
_geom_contact_atom_site_label_1
_geom_contact_atom_site_label_2
_geom_contact_distance
_geom_contact_site_symmetry_1
_geom_contact_site_symmetry_2
_geom_contact_publ_flag
F(1) C(14A) 3.304(7) . 2_569 ?
F(1) C(62A) 3.517(7) . 1_455 ?
F(2) C(24A) 3.581(6) . 2_569 ?
F(3) C(302) 3.418(5) . 1_556 ?
F(3) C(14A) 3.543(6) . 2_569 ?
F(4) C(606) 3.290(4) . 1_554 ?
F(4) C(605) 3.517(6) . 1_554 ?
F(4) C(24B) 3.596(4) . 2_657 ?
F(4A) C(606) 3.562(4) . 1_554 ?
F(4A) C(605) 3.596(6) . 1_554 ?
F(5) C(14B) 3.246(4) . 2_657 ?
F(5A) C(14B) 3.048(4) . 2_657 ?
F(6A) C(502) 3.189(5) . 1_554 ?
O(1) C(52A) 3.458(7) . 1_556 ?
O(1) C(604) 3.459(6) . 1_556 ?
O(2) C(504) 3.212(6) . 1_455 ?
O(2) C(503) 3.384(6) . 1_455 ?
O(3) C(303) 3.529(6) . 1_556 ?
O(3) C(62B) 3.552(8) . 1_456 ?
O(4) C(52A) 3.260(5) . 1_554 ?
O(4) C(42B) 3.419(6) . 1_554 ?
O(5) C(42A) 3.286(5) . 1_554 ?
O(5) C(41A) 3.551(3) . 1_554 ?
O(6) C(42B) 3.305(7) . 1_554 ?
O(6) C(503) 3.320(6) . 1_554 ?
O(6) C(62A) 3.356(5) . 1_554 ?
O(6) C(502) 3.562(4) . 1_554 ?
O(6A) C(42A) 3.138(5) . 1_554 ?
O(6A) C(52A) 3.317(5) . 1_554 ?
O(6A) C(41A) 3.493(4) . 1_554 ?
N(21A) C(82) 3.596(3) . 1_557 ?
N(22A) C(81) 3.39(1) . 2_667 ?
N(22A) N(81) 3.52(1) . 2_667 ?
N(22B) C(91) 3.491(2) . 2_657 ?
N(61A) N(81) 3.43(1) . 1_557 ?
N(61B) N(91) 3.478(3) . 1_656 ?
N(81) C(23A) 3.27(1) . 2_667 ?
N(81) C(61A) 3.29(1) . 1_553 ?
N(81) C(24A) 3.37(1) . 2_667 ?
N(81) C(102) 3.41(1) . 1_553 ?
N(81) C(14A) 3.51(1) . 2_667 ?
N(91) C(24B) 3.315(5) . 2_657 ?
N(91) C(61B) 3.340(4) . 1_454 ?
N(91) C(23B) 3.382(4) . 2_657 ?
N(91) C(406) 3.477(4) . 1_454 ?
N(91) C(14B) 3.573(4) . 2_657 ?
N(91) C(506) 3.590(4) . 1_454 ?
C(13A) C(81) 3.545(10) . 2_667 ?
C(23A) C(81) 3.43(1) . 2_667 ?
C(23B) C(91) 3.415(4) . 2_657 ?
